data_1563596
loop_
_publ_author_name
'Min, Sehye'
'Choi, Jonghoon'
'Yoo, Changho'
'Graham, Peter M.'
'Lee, Yunho'

_publ_section_title
;
 Ni(0)-Promoted Activation of Csp2--H and Csp2--O Bonds
;
_journal_name_full 'Chemical Science'
_journal_paper_doi 10.1039/D1SC02210E
_journal_year 2021
_chemical_formula_moiety 'C35 H49 N Ni P2'
_chemical_formula_sum 'C35 H49 N Ni P2'
_chemical_formula_weight 604.40
_chemical_properties_physical Air-sensitive,Moisture-sensitive,Oxygen-sensitive
_space_group_crystal_system orthorhombic
_space_group_IT_number 29
_space_group_name_Hall 'P 2c -2ac'
_space_group_name_H-M_alt 'P c a 21'
_atom_sites_solution_hydrogens geom
_audit_creation_method SHELXL-2013
_audit_update_record
;
2019-11-26 deposited with the CCDC.	2021-06-17 downloaded from the CCDC.
;
_cell_angle_alpha 90
_cell_angle_beta 90
_cell_angle_gamma 90
_cell_formula_units_Z 4
_cell_length_a 17.2049(9)
_cell_length_b 18.8750(11)
_cell_length_c 10.0825(6)
_cell_measurement_reflns_used 35839
_cell_measurement_temperature 120(2)
_cell_measurement_theta_max 27.920
_cell_measurement_theta_min 2.368
_cell_volume 3274.2(3)
_computing_cell_refinement 'Bruker SMART'
_computing_data_collection 'Bruker SMART'
_computing_data_reduction 'Bruker SAINT'
_computing_molecular_graphics 'Bruker SHELXTL'
_computing_publication_material 'Bruker SHELXTL'
_computing_structure_refinement 'SHELXL-2013 (Sheldrick, 2013)'
_computing_structure_solution 'SHELXL-2013 (Sheldrick, 2013)'
_diffrn_ambient_temperature 120(2)
_diffrn_measured_fraction_theta_full 0.999
_diffrn_measured_fraction_theta_max 0.995
_diffrn_measurement_device_type 'CCD area detector'
_diffrn_measurement_method 'phi and omega scans'
_diffrn_radiation_type MoK\a
_diffrn_radiation_wavelength 0.71073
_diffrn_reflns_av_R_equivalents 0.0565
_diffrn_reflns_av_unetI/netI 0.0566
_diffrn_reflns_Laue_measured_fraction_full 0.999
_diffrn_reflns_Laue_measured_fraction_max 0.995
_diffrn_reflns_limit_h_max 22
_diffrn_reflns_limit_h_min -22
_diffrn_reflns_limit_k_max 24
_diffrn_reflns_limit_k_min -24
_diffrn_reflns_limit_l_max 12
_diffrn_reflns_limit_l_min -13
_diffrn_reflns_number 35839
_diffrn_reflns_point_group_measured_fraction_full 0.978
_diffrn_reflns_point_group_measured_fraction_max 0.962
_diffrn_reflns_theta_full 25.242
_diffrn_reflns_theta_max 27.920
_diffrn_reflns_theta_min 2.368
_exptl_absorpt_coefficient_mu 0.714
_exptl_absorpt_correction_type multi-scan
_exptl_absorpt_process_details SADABS
_exptl_crystal_colour yellow
_exptl_crystal_density_diffrn 1.226
_exptl_crystal_density_meas ?
_exptl_crystal_density_method 'not measured'
_exptl_crystal_description plate
_exptl_crystal_F_000 1296
_exptl_crystal_recrystallization_method 'Re-crystallisation from solvent: diethyl ether'
_exptl_crystal_size_max 0.400
_exptl_crystal_size_mid 0.183
_exptl_crystal_size_min 0.114
_exptl_transmission_factor_max 0.7456
_exptl_transmission_factor_min 0.6232
_refine_diff_density_max 0.941
_refine_diff_density_min -0.532
_refine_diff_density_rms 0.097
_refine_ls_abs_structure_details
;
 Flack x determined using 2711 quotients [(I+)-(I-)]/[(I+)+(I-)]
 (Parsons and Flack (2004), Acta Cryst. A60, s61).
;
_refine_ls_abs_structure_Flack 0.015(7)
_refine_ls_extinction_method none
_refine_ls_goodness_of_fit_ref 1.046
_refine_ls_hydrogen_treatment constr
_refine_ls_matrix_type full
_refine_ls_number_parameters 364
_refine_ls_number_reflns 7556
_refine_ls_number_restraints 1
_refine_ls_restrained_S_all 1.046
_refine_ls_R_factor_all 0.0539
_refine_ls_R_factor_gt 0.0448
_refine_ls_shift/su_max 0.000
_refine_ls_shift/su_mean 0.000
_refine_ls_structure_factor_coef Fsqd
_refine_ls_weighting_details 'w=1/[\s^2^(Fo^2^)+(0.0577P)^2^] where P=(Fo^2^+2Fc^2^)/3'
_refine_ls_weighting_scheme calc
_refine_ls_wR_factor_gt 0.0984
_refine_ls_wR_factor_ref 0.1016
_reflns_Friedel_coverage 0.827
_reflns_Friedel_fraction_full 0.955
_reflns_Friedel_fraction_max 0.924
_reflns_number_gt 6622
_reflns_number_total 7556
_reflns_threshold_expression 'I > 2\s(I)'
_cod_data_source_file d1sc02210e2.cif
_cod_data_source_block 0548A-1
_cod_depositor_comments
;
The following automatic conversions were performed:

data item '_exptl_crystal_density_meas' value 'not measured' was
changed to '?' -- the value is perceived as not measured.

Automatic conversion script
Id: cif_fix_values 7556 2019-12-06 15:28:31Z antanas 
;
_cod_database_code 1563596
_shelx_space_group_comment
;
The symmetry employed for this shelxl refinement is uniquely defined
by the following loop, which should always be used as a source of
symmetry information in preference to the above space-group names.
They are only intended as comments.
;
_shelx_estimated_absorpt_t_min 0.763
_shelx_estimated_absorpt_t_max 0.923
_shelxl_version_number 2013-4

loop_
_space_group_symop_operation_xyz
'x, y, z'
'-x, -y, z+1/2'
'x+1/2, -y, z'
'-x+1/2, y, z+1/2'

loop_
_atom_site_label
_atom_site_type_symbol
_atom_site_fract_x
_atom_site_fract_y
_atom_site_fract_z
_atom_site_U_iso_or_equiv
_atom_site_adp_type
_atom_site_occupancy
_atom_site_site_symmetry_order
_atom_site_calc_flag
_atom_site_refinement_flags_posn
_atom_site_refinement_flags_adp
_atom_site_refinement_flags_occupancy
_atom_site_disorder_assembly
_atom_site_disorder_group
Ni1 Ni 0.52492(2) 0.23324(2) 0.59840(6) 0.01583(12) Uani 1 1 d . . . . .
P2 P 0.53401(5) 0.30940(5) 0.43885(10) 0.0166(2) Uani 1 1 d . . . . .
P1 P 0.50070(5) 0.16387(5) 0.76400(11) 0.0161(2) Uani 1 1 d . . . . .
N1 N 0.44558(18) 0.29458(16) 0.6711(3) 0.0166(6) Uani 1 1 d . . . . .
C1 C 0.40011(19) 0.27275(17) 0.7771(4) 0.0153(7) Uani 1 1 d . . . . .
C3 C 0.3655(2) 0.17631(19) 0.9284(4) 0.0193(8) Uani 1 1 d . . . . .
H3 H 0.3749 0.1298 0.9607 0.023 Uiso 1 1 calc R U . . .
C6 C 0.3390(2) 0.31409(19) 0.8315(4) 0.0166(8) Uani 1 1 d . . . . .
C2 C 0.4143(2) 0.2053(2) 0.8311(4) 0.0171(8) Uani 1 1 d . . . . .
C5 C 0.2930(2) 0.28388(19) 0.9303(4) 0.0198(8) Uani 1 1 d . . . . .
H5 H 0.2525 0.3117 0.9673 0.024 Uiso 1 1 calc R U . . .
C4 C 0.3032(2) 0.2152(2) 0.9779(4) 0.0205(9) Uani 1 1 d . . . . .
C9 C 0.36392(19) 0.47237(18) 0.6005(5) 0.0216(8) Uani 1 1 d . . . . .
H9 H 0.3270 0.5047 0.6358 0.026 Uiso 1 1 calc R U . . .
C13 C 0.42880(19) 0.35978(17) 0.6142(4) 0.0159(7) Uani 1 1 d . . . . .
C11 C 0.4598(2) 0.44461(19) 0.4378(4) 0.0212(8) Uani 1 1 d . . . . .
H11 H 0.4896 0.4569 0.3619 0.025 Uiso 1 1 calc R U . . .
C8 C 0.3729(2) 0.40763(19) 0.6638(4) 0.0177(8) Uani 1 1 d . . . . .
C7 C 0.3265(2) 0.39082(19) 0.7893(4) 0.0189(8) Uani 1 1 d . . . . .
C10 C 0.4056(2) 0.4930(2) 0.4882(4) 0.0208(8) Uani 1 1 d . . . . .
C12 C 0.47073(19) 0.3793(2) 0.4966(4) 0.0162(8) Uani 1 1 d . . . . .
C14 C 0.2483(2) 0.1839(2) 1.0802(5) 0.0286(10) Uani 1 1 d . . . . .
H14A H 0.2590 0.2049 1.1672 0.043 Uiso 1 1 calc R U . . .
H14B H 0.2559 0.1325 1.0846 0.043 Uiso 1 1 calc R U . . .
H14C H 0.1945 0.1941 1.0546 0.043 Uiso 1 1 calc R U . . .
C15 C 0.3913(2) 0.5628(2) 0.4201(5) 0.0287(10) Uani 1 1 d . . . . .
H15A H 0.3505 0.5570 0.3531 0.043 Uiso 1 1 calc R U . . .
H15B H 0.4393 0.5788 0.3772 0.043 Uiso 1 1 calc R U . . .
H15C H 0.3747 0.5980 0.4857 0.043 Uiso 1 1 calc R U . . .
C16 C 0.3536(3) 0.4397(2) 0.9020(4) 0.0316(10) Uani 1 1 d . . . . .
H16A H 0.3240 0.4290 0.9826 0.047 Uiso 1 1 calc R U . . .
H16B H 0.3450 0.4892 0.8766 0.047 Uiso 1 1 calc R U . . .
H16C H 0.4091 0.4319 0.9187 0.047 Uiso 1 1 calc R U . . .
C17 C 0.2383(2) 0.4033(2) 0.7632(5) 0.0300(10) Uani 1 1 d . . . . .
H17A H 0.2199 0.3695 0.6965 0.045 Uiso 1 1 calc R U . . .
H17B H 0.2304 0.4517 0.7309 0.045 Uiso 1 1 calc R U . . .
H17C H 0.2093 0.3965 0.8459 0.045 Uiso 1 1 calc R U . . .
C18 C 0.5742(2) 0.16871(19) 0.8972(4) 0.0193(8) Uani 1 1 d . . . . .
H18 H 0.6208 0.1415 0.8671 0.023 Uiso 1 1 calc R U . . .
C20 C 0.5992(2) 0.2455(2) 0.9175(5) 0.0261(9) Uani 1 1 d . . . . .
H20A H 0.5547 0.2735 0.9484 0.039 Uiso 1 1 calc R U . . .
H20B H 0.6181 0.2650 0.8333 0.039 Uiso 1 1 calc R U . . .
H20C H 0.6408 0.2475 0.9837 0.039 Uiso 1 1 calc R U . . .
C19 C 0.5463(2) 0.1358(2) 1.0278(4) 0.0259(9) Uani 1 1 d . . . . .
H19A H 0.5871 0.1406 1.0951 0.039 Uiso 1 1 calc R U . . .
H19B H 0.5348 0.0855 1.0139 0.039 Uiso 1 1 calc R U . . .
H19C H 0.4993 0.1603 1.0579 0.039 Uiso 1 1 calc R U . . .
C21 C 0.4776(2) 0.06872(19) 0.7444(5) 0.0201(8) Uani 1 1 d . . . . .
H21 H 0.4499 0.0529 0.8264 0.024 Uiso 1 1 calc R U . . .
C23 C 0.4215(2) 0.0609(2) 0.6279(5) 0.0293(10) Uani 1 1 d . . . . .
H23A H 0.4483 0.0732 0.5453 0.044 Uiso 1 1 calc R U . . .
H23B H 0.3771 0.0927 0.6406 0.044 Uiso 1 1 calc R U . . .
H23C H 0.4031 0.0119 0.6231 0.044 Uiso 1 1 calc R U . . .
C22 C 0.5498(2) 0.0223(2) 0.7281(4) 0.0257(10) Uani 1 1 d . . . . .
H22A H 0.5340 -0.0274 0.7197 0.038 Uiso 1 1 calc R U . . .
H22B H 0.5834 0.0278 0.8058 0.038 Uiso 1 1 calc R U . . .
H22C H 0.5781 0.0368 0.6482 0.038 Uiso 1 1 calc R U . . .
C24 C 0.6267(2) 0.3529(2) 0.3963(4) 0.0212(8) Uani 1 1 d . . . . .
H24 H 0.6144 0.3962 0.3432 0.025 Uiso 1 1 calc R U . . .
C26 C 0.6806(2) 0.3063(2) 0.3133(5) 0.0303(10) Uani 1 1 d . . . . .
H26A H 0.7294 0.3316 0.2967 0.046 Uiso 1 1 calc R U . . .
H26B H 0.6555 0.2951 0.2286 0.046 Uiso 1 1 calc R U . . .
H26C H 0.6916 0.2623 0.3614 0.046 Uiso 1 1 calc R U . . .
C25 C 0.6654(2) 0.3769(2) 0.5257(5) 0.0309(10) Uani 1 1 d . . . . .
H25A H 0.6795 0.3352 0.5785 0.046 Uiso 1 1 calc R U . . .
H25B H 0.6291 0.4065 0.5761 0.046 Uiso 1 1 calc R U . . .
H25C H 0.7123 0.4042 0.5051 0.046 Uiso 1 1 calc R U . . .
C27 C 0.4913(2) 0.2778(2) 0.2812(4) 0.0227(9) Uani 1 1 d . . . . .
H27 H 0.5291 0.2436 0.2415 0.027 Uiso 1 1 calc R U . . .
C28 C 0.4168(2) 0.2362(2) 0.3121(5) 0.0294(10) Uani 1 1 d . . . . .
H28A H 0.3768 0.2688 0.3444 0.044 Uiso 1 1 calc R U . . .
H28B H 0.4278 0.2005 0.3802 0.044 Uiso 1 1 calc R U . . .
H28C H 0.3984 0.2127 0.2313 0.044 Uiso 1 1 calc R U . . .
C29 C 0.4762(2) 0.3347(2) 0.1782(5) 0.0288(10) Uani 1 1 d . . . . .
H29A H 0.4585 0.3125 0.0956 0.043 Uiso 1 1 calc R U . . .
H29B H 0.5242 0.3612 0.1615 0.043 Uiso 1 1 calc R U . . .
H29C H 0.4360 0.3671 0.2109 0.043 Uiso 1 1 calc R U . . .
C35 C 0.6770(2) 0.1682(2) 0.5959(5) 0.0245(8) Uani 1 1 d . . . . .
H35 H 0.6870 0.1985 0.6691 0.029 Uiso 1 1 calc R U . . .
C30 C 0.6041(2) 0.17265(19) 0.5316(4) 0.0194(8) Uani 1 1 d . . . . .
C32 C 0.6524(3) 0.0809(2) 0.3813(5) 0.0323(10) Uani 1 1 d . . . . .
H32 H 0.6435 0.0514 0.3065 0.039 Uiso 1 1 calc R U . . .
C33 C 0.7222(3) 0.0772(2) 0.4475(6) 0.0389(12) Uani 1 1 d . . . . .
H33 H 0.7614 0.0451 0.4194 0.047 Uiso 1 1 calc R U . . .
C31 C 0.5948(2) 0.1274(2) 0.4230(5) 0.0245(9) Uani 1 1 d . . . . .
H31 H 0.5471 0.1285 0.3756 0.029 Uiso 1 1 calc R U . . .
C34 C 0.7346(2) 0.1208(2) 0.5558(5) 0.0340(11) Uani 1 1 d . . . . .
H34 H 0.7824 0.1186 0.6028 0.041 Uiso 1 1 calc R U . . .

loop_
_atom_site_aniso_label
_atom_site_aniso_U_11
_atom_site_aniso_U_22
_atom_site_aniso_U_33
_atom_site_aniso_U_23
_atom_site_aniso_U_13
_atom_site_aniso_U_12
Ni1 0.0157(2) 0.0197(2) 0.0120(2) 0.0002(2) 0.0017(2) 0.00118(16)
P2 0.0155(4) 0.0213(5) 0.0130(5) 0.0010(4) 0.0015(4) 0.0001(3)
P1 0.0180(4) 0.0169(4) 0.0135(5) 0.0000(4) 0.0013(4) 0.0010(4)
N1 0.0188(15) 0.0200(15) 0.0110(17) 0.0008(13) 0.0011(13) 0.0000(12)
C1 0.0129(16) 0.0192(18) 0.014(2) -0.0002(16) -0.0004(14) -0.0020(13)
C3 0.0195(17) 0.0217(19) 0.017(2) 0.0027(17) 0.0031(16) -0.0021(13)
C6 0.0130(16) 0.0216(18) 0.015(2) -0.0026(15) 0.0007(14) -0.0015(13)
C2 0.0151(17) 0.0217(19) 0.014(2) -0.0015(16) 0.0007(15) -0.0012(14)
C5 0.0157(17) 0.0251(19) 0.019(2) -0.0048(17) 0.0024(16) 0.0001(13)
C4 0.0159(18) 0.030(2) 0.016(2) 0.0037(16) 0.0039(15) -0.0052(14)
C9 0.0215(17) 0.0209(17) 0.022(2) 0.000(2) -0.002(2) 0.0043(13)
C13 0.0181(16) 0.0171(16) 0.013(2) 0.0021(16) 0.0021(15) -0.0002(12)
C11 0.0187(17) 0.028(2) 0.017(2) 0.0006(18) 0.0021(16) -0.0045(14)
C8 0.0179(17) 0.0212(19) 0.014(2) -0.0020(16) 0.0009(15) -0.0006(14)
C7 0.0137(17) 0.0251(19) 0.018(2) -0.0012(16) 0.0025(15) 0.0020(14)
C10 0.0213(19) 0.021(2) 0.020(2) 0.0015(17) -0.0049(15) -0.0009(15)
C12 0.0123(17) 0.022(2) 0.014(2) -0.0008(16) 0.0016(14) -0.0007(13)
C14 0.0216(18) 0.037(2) 0.027(3) 0.006(2) 0.0078(19) -0.0035(16)
C15 0.034(2) 0.024(2) 0.028(3) 0.009(2) 0.001(2) 0.0019(16)
C16 0.054(3) 0.024(2) 0.017(2) -0.0022(19) 0.003(2) -0.0056(19)
C17 0.0229(19) 0.035(2) 0.032(3) 0.007(2) 0.008(2) 0.0120(16)
C18 0.0153(17) 0.0259(19) 0.017(2) 0.0010(16) -0.0017(15) 0.0035(14)
C20 0.028(2) 0.028(2) 0.022(2) -0.0022(19) 0.0011(19) -0.0032(16)
C19 0.026(2) 0.035(2) 0.017(2) 0.0030(18) -0.0027(17) 0.0047(17)
C21 0.0221(19) 0.0182(18) 0.020(2) 0.0003(17) 0.0022(16) -0.0028(13)
C23 0.031(2) 0.025(2) 0.032(3) -0.0049(18) -0.0063(18) 0.0001(16)
C22 0.029(2) 0.0209(19) 0.027(3) -0.0029(17) 0.0007(18) 0.0023(16)
C24 0.0188(18) 0.025(2) 0.020(2) 0.0055(17) 0.0010(16) -0.0034(14)
C26 0.0210(19) 0.041(3) 0.029(3) 0.004(2) 0.0079(18) -0.0009(18)
C25 0.028(2) 0.039(3) 0.026(3) 0.002(2) -0.0046(19) -0.0091(18)
C27 0.0182(18) 0.032(2) 0.018(2) -0.0015(18) 0.0000(16) 0.0001(15)
C28 0.023(2) 0.043(3) 0.022(3) 0.000(2) -0.0010(18) -0.0050(18)
C29 0.029(2) 0.044(3) 0.013(2) 0.002(2) 0.0002(17) 0.0037(18)
C35 0.0183(16) 0.033(2) 0.022(2) -0.001(2) 0.004(2) 0.0009(14)
C30 0.0200(19) 0.020(2) 0.018(2) 0.0022(16) 0.0039(16) 0.0001(14)
C32 0.039(2) 0.030(2) 0.027(3) -0.0057(19) 0.015(2) -0.0013(19)
C33 0.030(2) 0.042(3) 0.045(3) 0.002(2) 0.017(2) 0.0105(19)
C31 0.0212(18) 0.031(2) 0.022(2) -0.0008(19) 0.0028(17) -0.0015(15)
C34 0.016(2) 0.047(3) 0.039(3) 0.004(2) 0.0033(18) 0.0024(18)

loop_
_atom_type_symbol
_atom_type_description
_atom_type_scat_dispersion_real
_atom_type_scat_dispersion_imag
_atom_type_scat_source
C C 0.0033 0.0016 'International Tables Vol C Tables 4.2.6.8 and 6.1.1.4'
H H 0.0000 0.0000 'International Tables Vol C Tables 4.2.6.8 and 6.1.1.4'
N N 0.0061 0.0033 'International Tables Vol C Tables 4.2.6.8 and 6.1.1.4'
P P 0.1023 0.0942 'International Tables Vol C Tables 4.2.6.8 and 6.1.1.4'
Ni Ni 0.3393 1.1124 'International Tables Vol C Tables 4.2.6.8 and 6.1.1.4'

loop_
_geom_angle_atom_site_label_1
_geom_angle_atom_site_label_2
_geom_angle_atom_site_label_3
_geom_angle
_geom_angle_site_symmetry_1
_geom_angle_site_symmetry_3
_geom_angle_publ_flag
C30 Ni1 N1 178.44(17) . . ?
C30 Ni1 P1 92.72(12) . . ?
N1 Ni1 P1 86.20(10) . . ?
C30 Ni1 P2 94.85(12) . . ?
N1 Ni1 P2 86.28(10) . . ?
P1 Ni1 P2 172.13(4) . . ?
C12 P2 C24 105.74(17) . . ?
C12 P2 C27 105.85(18) . . ?
C24 P2 C27 106.67(19) . . ?
C12 P2 Ni1 101.65(14) . . ?
C24 P2 Ni1 122.10(13) . . ?
C27 P2 Ni1 113.32(13) . . ?
C2 P1 C18 105.63(18) . . ?
C2 P1 C21 106.42(17) . . ?
C18 P1 C21 105.81(18) . . ?
C2 P1 Ni1 100.69(13) . . ?
C18 P1 Ni1 113.54(13) . . ?
C21 P1 Ni1 123.15(15) . . ?
C1 N1 C13 117.7(3) . . ?
C1 N1 Ni1 120.8(2) . . ?
C13 N1 Ni1 121.4(3) . . ?
N1 C1 C2 118.0(3) . . ?
N1 C1 C6 123.5(3) . . ?
C2 C1 C6 118.4(3) . . ?
C4 C3 C2 120.4(3) . . ?
C5 C6 C1 118.1(3) . . ?
C5 C6 C7 120.6(3) . . ?
C1 C6 C7 121.2(3) . . ?
C3 C2 C1 121.3(3) . . ?
C3 C2 P1 125.8(3) . . ?
C1 C2 P1 112.9(3) . . ?
C6 C5 C4 123.8(3) . . ?
C3 C4 C5 117.7(3) . . ?
C3 C4 C14 121.2(4) . . ?
C5 C4 C14 121.2(4) . . ?
C8 C9 C10 124.2(4) . . ?
N1 C13 C8 124.2(3) . . ?
N1 C13 C12 117.6(3) . . ?
C8 C13 C12 118.1(3) . . ?
C12 C11 C10 121.1(4) . . ?
C9 C8 C13 118.5(4) . . ?
C9 C8 C7 120.4(3) . . ?
C13 C8 C7 121.1(3) . . ?
C6 C7 C8 110.8(3) . . ?
C6 C7 C16 108.7(3) . . ?
C8 C7 C16 109.2(3) . . ?
C6 C7 C17 109.1(3) . . ?
C8 C7 C17 109.7(3) . . ?
C16 C7 C17 109.2(3) . . ?
C9 C10 C11 117.0(3) . . ?
C9 C10 C15 122.0(4) . . ?
C11 C10 C15 120.9(4) . . ?
C11 C12 C13 121.0(3) . . ?
C11 C12 P2 126.5(3) . . ?
C13 C12 P2 112.4(3) . . ?
C20 C18 C19 111.0(3) . . ?
C20 C18 P1 109.7(3) . . ?
C19 C18 P1 113.0(3) . . ?
C22 C21 C23 112.0(3) . . ?
C22 C21 P1 113.2(3) . . ?
C23 C21 P1 108.1(3) . . ?
C26 C24 C25 111.9(3) . . ?
C26 C24 P2 113.4(3) . . ?
C25 C24 P2 108.0(3) . . ?
C29 C27 C28 110.9(3) . . ?
C29 C27 P2 115.4(3) . . ?
C28 C27 P2 108.8(3) . . ?
C34 C35 C30 122.4(4) . . ?
C31 C30 C35 115.1(4) . . ?
C31 C30 Ni1 124.3(3) . . ?
C35 C30 Ni1 120.6(3) . . ?
C33 C32 C31 120.5(4) . . ?
C32 C33 C34 119.1(4) . . ?
C32 C31 C30 122.8(4) . . ?
C33 C34 C35 120.1(4) . . ?

loop_
_geom_bond_atom_site_label_1
_geom_bond_atom_site_label_2
_geom_bond_distance
_geom_bond_site_symmetry_2
_geom_bond_publ_flag
Ni1 C30 1.902(4) . ?
Ni1 N1 1.934(3) . ?
Ni1 P1 2.1623(12) . ?
Ni1 P2 2.1631(11) . ?
P2 C12 1.807(4) . ?
P2 C24 1.844(4) . ?
P2 C27 1.850(5) . ?
P1 C2 1.811(4) . ?
P1 C18 1.847(4) . ?
P1 C21 1.850(4) . ?
N1 C1 1.387(5) . ?
N1 C13 1.388(5) . ?
C1 C2 1.407(5) . ?
C1 C6 1.420(5) . ?
C3 C4 1.391(5) . ?
C3 C2 1.402(5) . ?
C6 C5 1.393(5) . ?
C6 C7 1.525(5) . ?
C5 C4 1.393(5) . ?
C4 C14 1.518(5) . ?
C9 C8 1.388(5) . ?
C9 C10 1.395(6) . ?
C13 C8 1.411(5) . ?
C13 C12 1.436(5) . ?
C11 C12 1.381(5) . ?
C11 C10 1.401(5) . ?
C8 C7 1.529(5) . ?
C7 C16 1.536(6) . ?
C7 C17 1.558(5) . ?
C10 C15 1.506(5) . ?
C18 C20 1.526(5) . ?
C18 C19 1.533(6) . ?
C21 C22 1.528(5) . ?
C21 C23 1.528(6) . ?
C24 C26 1.527(6) . ?
C24 C25 1.533(6) . ?
C27 C29 1.517(6) . ?
C27 C28 1.535(5) . ?
C35 C34 1.394(5) . ?
C35 C30 1.413(5) . ?
C30 C31 1.398(6) . ?
C32 C33 1.376(7) . ?
C32 C31 1.388(5) . ?
C33 C34 1.384(7) . ?
